data_7123169
loop_
_publ_author_name
'Yu, Jian'
'Sheng, Hui-Xiang'
'Wang, Shuo-Wen'
'Xu, Zhen-Hua'
'Tang, Shi'
'Chen, Shi-Lu'

_publ_section_title
;
 Copper-catalyzed radical cascades of para-quinone methides with AIBN and
 H2O via \a-cyanoalkylation by C--C bond cleavage: New access to
 benzofuran-2(3H)-ones
;
_journal_name_full 'Chemical Communications'
_journal_paper_doi 10.1039/C9CC00294D
_journal_year 2019
_chemical_formula_moiety 'C31 H36 F N O2'
_chemical_formula_sum 'C31 H36 F N O2'
_chemical_formula_weight 473.61
_space_group_crystal_system monoclinic
_space_group_IT_number 14
_space_group_name_Hall '-P 2ybc'
_space_group_name_H-M_alt 'P 1 21/c 1'
_symmetry_space_group_name_Hall '-P 2ybc'
_symmetry_space_group_name_H-M 'P 1 21/c 1'
_atom_sites_solution_hydrogens geom
_audit_creation_date 2018-09-25
_audit_creation_method
;
Olex2 1.2
(compiled 2018.05.29 svn.r3508 for OlexSys, GUI svn.r5506)
;
_audit_update_record
;
2018-12-29 deposited with the CCDC.    2019-03-18 downloaded from the CCDC.
;
_cell_angle_alpha 90
_cell_angle_beta 105.076(2)
_cell_angle_gamma 90
_cell_formula_units_Z 4
_cell_length_a 11.4895(9)
_cell_length_b 22.1743(14)
_cell_length_c 10.4696(6)
_cell_measurement_reflns_used 3243
_cell_measurement_temperature 296(2)
_cell_measurement_theta_max 24.692
_cell_measurement_theta_min 2.214
_cell_volume 2575.6(3)
_computing_cell_refinement 'SAINT v8.34A (Bruker, 2013)'
_computing_data_reduction 'SAINT v8.34A (Bruker, 2013)'
_computing_molecular_graphics 'Olex2 (Dolomanov et al., 2009)'
_computing_publication_material 'Olex2 (Dolomanov et al., 2009)'
_computing_structure_refinement 'ShelXL (Sheldrick, 2015)'
_computing_structure_solution 'ShelXT (Sheldrick, 2015)'
_diffrn_ambient_temperature 296.15
_diffrn_measured_fraction_theta_full 0.998
_diffrn_measured_fraction_theta_max 0.997
_diffrn_measurement_device_type 'Bruker APEX-II CCD'
_diffrn_measurement_method '\f and \w scans'
_diffrn_radiation_type MoK\a
_diffrn_radiation_wavelength 0.71073
_diffrn_reflns_av_R_equivalents 0.0912
_diffrn_reflns_av_unetI/netI 0.1249
_diffrn_reflns_Laue_measured_fraction_full 0.998
_diffrn_reflns_Laue_measured_fraction_max 0.997
_diffrn_reflns_limit_h_max 14
_diffrn_reflns_limit_h_min -14
_diffrn_reflns_limit_k_max 27
_diffrn_reflns_limit_k_min -28
_diffrn_reflns_limit_l_max 13
_diffrn_reflns_limit_l_min -12
_diffrn_reflns_number 18702
_diffrn_reflns_point_group_measured_fraction_full 0.998
_diffrn_reflns_point_group_measured_fraction_max 0.997
_diffrn_reflns_theta_full 25.242
_diffrn_reflns_theta_max 27.520
_diffrn_reflns_theta_min 2.053
_diffrn_standards_number 0
_exptl_absorpt_coefficient_mu 0.080
_exptl_absorpt_correction_T_max 0.7456
_exptl_absorpt_correction_T_min 0.6448
_exptl_absorpt_correction_type multi-scan
_exptl_absorpt_process_details
'SADABS-2014/5 (Bruker,2014/5) was used for absorption correction. wR2(int) was 0.1004 before and 0.0570 after correction. The Ratio of minimum to maximum transmission is 0.8648. The \l/2 correction factor is 0.00150.'
_exptl_crystal_colour colourless
_exptl_crystal_colour_primary colourless
_exptl_crystal_density_diffrn 1.221
_exptl_crystal_description block
_exptl_crystal_F_000 1016
_exptl_crystal_size_max 0.2
_exptl_crystal_size_mid 0.2
_exptl_crystal_size_min 0.2
_refine_diff_density_max 0.235
_refine_diff_density_min -0.221
_refine_diff_density_rms 0.051
_refine_ls_extinction_method none
_refine_ls_goodness_of_fit_ref 0.999
_refine_ls_hydrogen_treatment constr
_refine_ls_matrix_type full
_refine_ls_number_parameters 319
_refine_ls_number_reflns 5914
_refine_ls_number_restraints 0
_refine_ls_restrained_S_all 0.999
_refine_ls_R_factor_all 0.1500
_refine_ls_R_factor_gt 0.0627
_refine_ls_shift/su_max 0.000
_refine_ls_shift/su_mean 0.000
_refine_ls_structure_factor_coef Fsqd
_refine_ls_weighting_details 'w=1/[\s^2^(Fo^2^)+(0.0500P)^2^+0.0025P] where P=(Fo^2^+2Fc^2^)/3'
_refine_ls_weighting_scheme calc
_refine_ls_wR_factor_gt 0.1081
_refine_ls_wR_factor_ref 0.1326
_reflns_Friedel_coverage 0.000
_reflns_number_gt 3127
_reflns_number_total 5914
_reflns_threshold_expression 'I > 2\s(I)'
_cod_data_source_file c9cc00294d2.cif
_cod_data_source_block b
_cod_database_code 7123169
_shelx_shelxl_version_number 2014/7
_shelx_space_group_comment
;
The symmetry employed for this shelxl refinement is uniquely defined
by the following loop, which should always be used as a source of
symmetry information in preference to the above space-group names.
They are only intended as comments.
;
_shelx_estimated_absorpt_t_max 0.984
_shelx_estimated_absorpt_t_min 0.984
_olex2_refinement_description
;
1. Fixed Uiso
 At 1.2 times of:
  All C(H) groups, All C(H,H) groups
 At 1.5 times of:
  All C(H,H,H) groups
2.a Ternary CH refined with riding coordinates:
 C7(H7)
2.b Secondary CH2 refined with riding coordinates:
 C13(H13A,H13B), C9(H9A,H9B), C10(H10A,H10B), C27(H27A,H27B), C12(H12A,H12B),
 C26(H26A,H26B), C11(H11A,H11B), C23(H23A,H23B), C24(H24A,H24B), C25(H25A,H25B)
2.c Aromatic/amide H refined with riding coordinates:
 C5(H5), C20(H20), C16(H16), C6(H6), C3(H3), C2(H2)
2.d Idealised Me refined as rotating group:
 C29(H29A,H29B,H29C), C30(H30A,H30B,H30C), C31(H31A,H31B,H31C)
;
_olex2_submission_special_instructions 'No special instructions were received'

loop_
_space_group_symop_operation_xyz
'x, y, z'
'-x, y+1/2, -z+1/2'
'-x, -y, -z'
'x, -y-1/2, z-1/2'

loop_
_atom_site_label
_atom_site_type_symbol
_atom_site_fract_x
_atom_site_fract_y
_atom_site_fract_z
_atom_site_U_iso_or_equiv
_atom_site_adp_type
_atom_site_occupancy
_atom_site_site_symmetry_order
_atom_site_calc_flag
_atom_site_refinement_flags_posn
F1 F 0.97472(13) 0.38394(6) 0.83924(13) 0.0396(4) Uani 1 1 d .
O1 O 0.30292(13) 0.62917(7) 0.49808(14) 0.0278(4) Uani 1 1 d .
O2 O 0.16617(15) 0.59816(7) 0.60225(15) 0.0362(4) Uani 1 1 d .
N1 N 0.74774(18) 0.66744(8) 0.96867(18) 0.0306(5) Uani 1 1 d .
C19 C 0.4776(2) 0.59433(9) 0.63822(19) 0.0195(5) Uani 1 1 d .
C5 C 0.85104(19) 0.53218(10) 0.8457(2) 0.0220(5) Uani 1 1 d .
H5 H 0.8193 0.5557 0.9020 0.026 Uiso 1 1 calc R
C15 C 0.67559(19) 0.61954(9) 0.62229(19) 0.0191(5) Uani 1 1 d .
C14 C 0.7971(2) 0.66792(9) 0.8865(2) 0.0220(5) Uani 1 1 d .
C20 C 0.60048(19) 0.58971(9) 0.6867(2) 0.0211(5) Uani 1 1 d .
H20 H 0.6332 0.5668 0.7619 0.025 Uiso 1 1 calc R
C4 C 0.85871(19) 0.55624(9) 0.72572(19) 0.0190(5) Uani 1 1 d .
C17 C 0.4976(2) 0.65688(9) 0.45296(19) 0.0206(5) Uani 1 1 d .
C16 C 0.6219(2) 0.65136(9) 0.50683(19) 0.0207(5) Uani 1 1 d .
H16 H 0.6724 0.6702 0.4627 0.025 Uiso 1 1 calc R
C18 C 0.4293(2) 0.62787(9) 0.5265(2) 0.0217(5) Uani 1 1 d .
C7 C 0.81265(19) 0.61871(9) 0.67726(19) 0.0196(5) Uani 1 1 d .
H7 H 0.8457 0.6273 0.6018 0.023 Uiso 1 1 calc R
C13 C 0.8330(2) 0.73257(9) 0.7122(2) 0.0218(5) Uani 1 1 d .
H13A H 0.8670 0.7339 0.6366 0.026 Uiso 1 1 calc R
H13B H 0.7464 0.7376 0.6799 0.026 Uiso 1 1 calc R
C8 C 0.85955(19) 0.67056(9) 0.77937(19) 0.0195(5) Uani 1 1 d .
C6 C 0.8891(2) 0.47436(10) 0.8839(2) 0.0237(5) Uani 1 1 d .
H6 H 0.8827 0.4588 0.9643 0.028 Uiso 1 1 calc R
C21 C 0.37838(19) 0.56607(10) 0.6860(2) 0.0217(5) Uani 1 1 d .
C3 C 0.9087(2) 0.51974(10) 0.6456(2) 0.0234(5) Uani 1 1 d .
H3 H 0.9163 0.5348 0.5653 0.028 Uiso 1 1 calc R
C22 C 0.2696(2) 0.59763(10) 0.5974(2) 0.0256(6) Uani 1 1 d .
C1 C 0.9363(2) 0.44061(10) 0.8009(2) 0.0256(6) Uani 1 1 d .
C9 C 0.9967(2) 0.66520(10) 0.8399(2) 0.0258(6) Uani 1 1 d .
H9A H 1.0135 0.6276 0.8885 0.031 Uiso 1 1 calc R
H9B H 1.0366 0.6638 0.7689 0.031 Uiso 1 1 calc R
C28 C 0.4405(2) 0.69062(10) 0.3245(2) 0.0254(6) Uani 1 1 d .
C2 C 0.9472(2) 0.46182(10) 0.6820(2) 0.0281(6) Uani 1 1 d .
H2 H 0.9797 0.4378 0.6270 0.034 Uiso 1 1 calc R
C10 C 1.0491(2) 0.71700(10) 0.9322(2) 0.0306(6) Uani 1 1 d .
H10A H 1.1359 0.7123 0.9626 0.037 Uiso 1 1 calc R
H10B H 1.0167 0.7158 1.0090 0.037 Uiso 1 1 calc R
C27 C 0.3705(2) 0.49804(10) 0.6538(2) 0.0274(6) Uani 1 1 d .
H27A H 0.3514 0.4929 0.5586 0.033 Uiso 1 1 calc R
H27B H 0.4486 0.4798 0.6913 0.033 Uiso 1 1 calc R
C12 C 0.8842(2) 0.78451(10) 0.8050(2) 0.0281(6) Uani 1 1 d .
H12A H 0.8444 0.7858 0.8761 0.034 Uiso 1 1 calc R
H12B H 0.8680 0.8223 0.7569 0.034 Uiso 1 1 calc R
C26 C 0.2762(2) 0.46518(10) 0.7066(2) 0.0334(6) Uani 1 1 d .
H26A H 0.1965 0.4798 0.6613 0.040 Uiso 1 1 calc R
H26B H 0.2792 0.4224 0.6886 0.040 Uiso 1 1 calc R
C11 C 1.0198(2) 0.77770(10) 0.8635(2) 0.0337(6) Uani 1 1 d .
H11A H 1.0607 0.7811 0.7936 0.040 Uiso 1 1 calc R
H11B H 1.0488 0.8099 0.9266 0.040 Uiso 1 1 calc R
C23 C 0.3902(2) 0.57643(10) 0.8337(2) 0.0318(6) Uani 1 1 d .
H23A H 0.4704 0.5644 0.8835 0.038 Uiso 1 1 calc R
H23B H 0.3816 0.6192 0.8487 0.038 Uiso 1 1 calc R
C29 C 0.3632(2) 0.64647(11) 0.2250(2) 0.0398(7) Uani 1 1 d .
H29A H 0.4135 0.6150 0.2056 0.060 Uiso 1 1 calc GR
H29B H 0.3250 0.6676 0.1450 0.060 Uiso 1 1 calc GR
H29C H 0.3027 0.6291 0.2620 0.060 Uiso 1 1 calc GR
C24 C 0.2973(2) 0.54177(11) 0.8861(2) 0.0372(7) Uani 1 1 d .
H24A H 0.3147 0.5471 0.9811 0.045 Uiso 1 1 calc R
H24B H 0.2177 0.5582 0.8469 0.045 Uiso 1 1 calc R
C25 C 0.2976(2) 0.47497(11) 0.8547(2) 0.0402(7) Uani 1 1 d .
H25A H 0.2351 0.4548 0.8854 0.048 Uiso 1 1 calc R
H25B H 0.3746 0.4576 0.9007 0.048 Uiso 1 1 calc R
C30 C 0.5354(2) 0.71761(11) 0.2626(2) 0.0397(7) Uani 1 1 d .
H30A H 0.5863 0.7445 0.3246 0.060 Uiso 1 1 calc GR
H30B H 0.4962 0.7395 0.1840 0.060 Uiso 1 1 calc GR
H30C H 0.5833 0.6858 0.2404 0.060 Uiso 1 1 calc GR
C31 C 0.3619(2) 0.74203(11) 0.3527(2) 0.0436(7) Uani 1 1 d .
H31A H 0.3000 0.7258 0.3891 0.065 Uiso 1 1 calc GR
H31B H 0.3256 0.7630 0.2720 0.065 Uiso 1 1 calc GR
H31C H 0.4109 0.7695 0.4149 0.065 Uiso 1 1 calc GR

loop_
_atom_site_aniso_label
_atom_site_aniso_U_11
_atom_site_aniso_U_22
_atom_site_aniso_U_33
_atom_site_aniso_U_23
_atom_site_aniso_U_13
_atom_site_aniso_U_12
F1 0.0513(11) 0.0220(8) 0.0475(8) 0.0044(6) 0.0166(7) 0.0119(7)
O1 0.0195(10) 0.0312(10) 0.0312(9) 0.0092(7) 0.0040(7) 0.0002(8)
O2 0.0226(11) 0.0456(11) 0.0414(10) 0.0077(8) 0.0103(8) 0.0022(9)
N1 0.0379(14) 0.0269(12) 0.0290(11) -0.0026(9) 0.0121(10) -0.0032(10)
C19 0.0218(14) 0.0161(12) 0.0200(11) -0.0007(9) 0.0046(9) -0.0003(10)
C5 0.0201(14) 0.0251(14) 0.0211(11) -0.0014(10) 0.0058(9) 0.0023(11)
C15 0.0207(14) 0.0161(12) 0.0195(11) -0.0016(9) 0.0034(10) -0.0007(10)
C14 0.0225(14) 0.0172(13) 0.0231(12) 0.0004(10) 0.0003(10) -0.0021(10)
C20 0.0223(14) 0.0205(13) 0.0200(11) 0.0041(9) 0.0047(10) 0.0003(10)
C4 0.0144(13) 0.0199(13) 0.0213(11) 0.0001(9) 0.0025(9) -0.0034(10)
C17 0.0221(14) 0.0160(13) 0.0215(11) -0.0006(9) 0.0018(10) -0.0005(10)
C16 0.0240(14) 0.0192(13) 0.0195(11) 0.0009(9) 0.0068(10) -0.0031(11)
C18 0.0179(14) 0.0181(13) 0.0273(12) -0.0016(10) 0.0028(10) -0.0006(11)
C7 0.0183(13) 0.0224(13) 0.0189(11) 0.0037(9) 0.0063(9) 0.0009(10)
C13 0.0178(14) 0.0226(13) 0.0246(12) 0.0038(10) 0.0044(10) 0.0019(10)
C8 0.0187(13) 0.0202(13) 0.0189(11) 0.0024(9) 0.0037(9) -0.0002(10)
C6 0.0250(14) 0.0220(13) 0.0236(12) 0.0049(10) 0.0055(10) 0.0010(11)
C21 0.0212(14) 0.0238(13) 0.0202(11) 0.0006(10) 0.0059(10) -0.0017(11)
C3 0.0240(14) 0.0278(14) 0.0198(12) 0.0020(10) 0.0079(10) 0.0014(11)
C22 0.0267(16) 0.0230(14) 0.0281(13) 0.0005(10) 0.0087(11) -0.0043(11)
C1 0.0245(15) 0.0152(13) 0.0343(14) 0.0009(10) 0.0026(11) 0.0006(11)
C9 0.0231(15) 0.0273(14) 0.0256(12) 0.0054(10) 0.0036(10) 0.0007(11)
C28 0.0218(15) 0.0262(14) 0.0247(12) 0.0068(10) -0.0004(10) 0.0000(11)
C2 0.0283(15) 0.0276(15) 0.0306(13) -0.0045(11) 0.0118(11) 0.0045(12)
C10 0.0217(15) 0.0335(15) 0.0316(13) 0.0021(11) -0.0020(11) -0.0055(12)
C27 0.0290(16) 0.0251(14) 0.0289(13) 0.0001(10) 0.0092(11) -0.0011(11)
C12 0.0295(16) 0.0204(13) 0.0321(13) 0.0039(10) 0.0037(11) -0.0028(12)
C26 0.0358(17) 0.0285(15) 0.0377(14) 0.0005(11) 0.0130(12) -0.0086(13)
C11 0.0297(17) 0.0274(15) 0.0383(15) 0.0045(11) -0.0012(12) -0.0072(12)
C23 0.0339(17) 0.0362(15) 0.0266(13) -0.0041(11) 0.0103(11) -0.0036(12)
C29 0.0402(18) 0.0441(17) 0.0274(13) 0.0092(12) -0.0050(12) -0.0078(14)
C24 0.0338(17) 0.0554(19) 0.0245(13) -0.0028(12) 0.0116(12) -0.0082(14)
C25 0.0405(18) 0.0499(18) 0.0315(14) 0.0076(12) 0.0118(12) -0.0111(14)
C30 0.0333(17) 0.0521(18) 0.0284(14) 0.0195(12) -0.0014(12) -0.0048(14)
C31 0.046(2) 0.0355(16) 0.0470(16) 0.0159(13) 0.0082(14) 0.0115(14)

loop_
_atom_type_symbol
_atom_type_description
_atom_type_scat_dispersion_real
_atom_type_scat_dispersion_imag
_atom_type_scat_source
C C 0.0033 0.0016 'International Tables Vol C Tables 4.2.6.8 and 6.1.1.4'
H H 0.0000 0.0000 'International Tables Vol C Tables 4.2.6.8 and 6.1.1.4'
F F 0.0171 0.0103 'International Tables Vol C Tables 4.2.6.8 and 6.1.1.4'
N N 0.0061 0.0033 'International Tables Vol C Tables 4.2.6.8 and 6.1.1.4'
O O 0.0106 0.0060 'International Tables Vol C Tables 4.2.6.8 and 6.1.1.4'

loop_
_geom_angle_atom_site_label_1
_geom_angle_atom_site_label_2
_geom_angle_atom_site_label_3
_geom_angle
C22 O1 C18 107.61(17)
C20 C19 C18 120.2(2)
C20 C19 C21 130.10(19)
C18 C19 C21 109.68(19)
C4 C5 H5 119.0
C6 C5 H5 119.0
C6 C5 C4 122.0(2)
C20 C15 C16 117.9(2)
C20 C15 C7 121.28(18)
C16 C15 C7 120.76(18)
N1 C14 C8 178.2(2)
C19 C20 C15 119.50(19)
C19 C20 H20 120.2
C15 C20 H20 120.2
C5 C4 C7 123.57(18)
C5 C4 C3 117.1(2)
C3 C4 C7 119.35(18)
C16 C17 C28 123.89(19)
C18 C17 C16 113.58(19)
C18 C17 C28 122.5(2)
C15 C16 C17 124.65(19)
C15 C16 H16 117.7
C17 C16 H16 117.7
C19 C18 O1 110.97(18)
C19 C18 C17 124.0(2)
C17 C18 O1 125.00(19)
C15 C7 H7 105.7
C15 C7 C8 112.68(17)
C4 C7 C15 111.77(17)
C4 C7 H7 105.7
C4 C7 C8 114.35(16)
C8 C7 H7 105.7
H13A C13 H13B 107.8
C8 C13 H13A 109.0
C8 C13 H13B 109.0
C12 C13 H13A 109.0
C12 C13 H13B 109.0
C12 C13 C8 112.73(17)
C14 C8 C7 109.84(17)
C14 C8 C13 107.68(16)
C14 C8 C9 109.27(16)
C13 C8 C7 110.60(16)
C13 C8 C9 108.45(17)
C9 C8 C7 110.91(17)
C5 C6 H6 120.8
C1 C6 C5 118.3(2)
C1 C6 H6 120.8
C19 C21 C22 100.38(17)
C19 C21 C27 110.04(17)
C19 C21 C23 113.51(18)
C22 C21 C27 108.91(18)
C22 C21 C23 112.94(18)
C23 C21 C27 110.59(17)
C4 C3 H3 119.1
C2 C3 C4 121.8(2)
C2 C3 H3 119.1
O1 C22 C21 110.24(18)
O2 C22 O1 119.7(2)
O2 C22 C21 130.0(2)
F1 C1 C6 118.23(19)
F1 C1 C2 119.21(19)
C6 C1 C2 122.6(2)
C8 C9 H9A 108.9
C8 C9 H9B 108.9
H9A C9 H9B 107.7
C10 C9 C8 113.34(18)
C10 C9 H9A 108.9
C10 C9 H9B 108.9
C17 C28 C29 108.99(18)
C30 C28 C17 111.94(19)
C30 C28 C29 108.24(18)
C30 C28 C31 108.2(2)
C31 C28 C17 109.54(18)
C31 C28 C29 109.9(2)
C3 C2 H2 120.9
C1 C2 C3 118.3(2)
C1 C2 H2 120.9
C9 C10 H10A 109.3
C9 C10 H10B 109.3
C9 C10 C11 111.40(18)
H10A C10 H10B 108.0
C11 C10 H10A 109.3
C11 C10 H10B 109.3
C21 C27 H27A 108.9
C21 C27 H27B 108.9
H27A C27 H27B 107.7
C26 C27 C21 113.27(18)
C26 C27 H27A 108.9
C26 C27 H27B 108.9
C13 C12 H12A 109.3
C13 C12 H12B 109.3
C13 C12 C11 111.46(19)
H12A C12 H12B 108.0
C11 C12 H12A 109.3
C11 C12 H12B 109.3
C27 C26 H26A 109.4
C27 C26 H26B 109.4
H26A C26 H26B 108.0
C25 C26 C27 111.1(2)
C25 C26 H26A 109.4
C25 C26 H26B 109.4
C10 C11 C12 110.74(19)
C10 C11 H11A 109.5
C10 C11 H11B 109.5
C12 C11 H11A 109.5
C12 C11 H11B 109.5
H11A C11 H11B 108.1
C21 C23 H23A 108.9
C21 C23 H23B 108.9
H23A C23 H23B 107.7
C24 C23 C21 113.53(19)
C24 C23 H23A 108.9
C24 C23 H23B 108.9
C28 C29 H29A 109.5
C28 C29 H29B 109.5
C28 C29 H29C 109.5
H29A C29 H29B 109.5
H29A C29 H29C 109.5
H29B C29 H29C 109.5
C23 C24 H24A 109.2
C23 C24 H24B 109.2
H24A C24 H24B 107.9
C25 C24 C23 111.84(19)
C25 C24 H24A 109.2
C25 C24 H24B 109.2
C26 C25 H25A 109.5
C26 C25 H25B 109.5
C24 C25 C26 110.55(19)
C24 C25 H25A 109.5
C24 C25 H25B 109.5
H25A C25 H25B 108.1
C28 C30 H30A 109.5
C28 C30 H30B 109.5
C28 C30 H30C 109.5
H30A C30 H30B 109.5
H30A C30 H30C 109.5
H30B C30 H30C 109.5
C28 C31 H31A 109.5
C28 C31 H31B 109.5
C28 C31 H31C 109.5
H31A C31 H31B 109.5
H31A C31 H31C 109.5
H31B C31 H31C 109.5

loop_
_geom_bond_atom_site_label_1
_geom_bond_atom_site_label_2
_geom_bond_distance
F1 C1 1.357(2)
O1 C18 1.405(2)
O1 C22 1.387(2)
O2 C22 1.202(3)
N1 C14 1.147(2)
C19 C20 1.374(3)
C19 C18 1.375(3)
C19 C21 1.497(3)
C5 H5 0.9300
C5 C4 1.388(3)
C5 C6 1.380(3)
C15 C20 1.393(3)
C15 C16 1.397(3)
C15 C7 1.530(3)
C14 C8 1.481(3)
C20 H20 0.9300
C4 C7 1.522(3)
C4 C3 1.393(3)
C17 C16 1.397(3)
C17 C18 1.392(3)
C17 C28 1.530(3)
C16 H16 0.9300
C7 H7 0.9800
C7 C8 1.567(3)
C13 H13A 0.9700
C13 H13B 0.9700
C13 C8 1.538(3)
C13 C12 1.523(3)
C8 C9 1.542(3)
C6 H6 0.9300
C6 C1 1.361(3)
C21 C22 1.520(3)
C21 C27 1.543(3)
C21 C23 1.534(3)
C3 H3 0.9300
C3 C2 1.379(3)
C1 C2 1.367(3)
C9 H9A 0.9700
C9 H9B 0.9700
C9 C10 1.521(3)
C28 C29 1.533(3)
C28 C30 1.528(3)
C28 C31 1.529(3)
C2 H2 0.9300
C10 H10A 0.9700
C10 H10B 0.9700
C10 C11 1.522(3)
C27 H27A 0.9700
C27 H27B 0.9700
C27 C26 1.524(3)
C12 H12A 0.9700
C12 H12B 0.9700
C12 C11 1.526(3)
C26 H26A 0.9700
C26 H26B 0.9700
C26 C25 1.521(3)
C11 H11A 0.9700
C11 H11B 0.9700
C23 H23A 0.9700
C23 H23B 0.9700
C23 C24 1.528(3)
C29 H29A 0.9600
C29 H29B 0.9600
C29 H29C 0.9600
C24 H24A 0.9700
C24 H24B 0.9700
C24 C25 1.517(3)
C25 H25A 0.9700
C25 H25B 0.9700
C30 H30A 0.9600
C30 H30B 0.9600
C30 H30C 0.9600
C31 H31A 0.9600
C31 H31B 0.9600
C31 H31C 0.9600
